data_7055359
loop_
_publ_author_name
'Meng, Qianli'
'Fronczek, Frank R.'
'Vicente, M Gra\,ca H'

_publ_section_title
;
 Synthesis and spectroscopic properties of
 \b,\b'-dibenzo-3,5,8-triaryl-BODIPYs.
;
_journal_issue 7
_journal_name_full 'New journal of chemistry = Nouveau journal de chimie'
_journal_page_first 5740
_journal_page_last 5751
_journal_paper_doi 10.1039/C5NJ03324A
_journal_volume 40
_journal_year 2016
_chemical_formula_moiety 'C52 H45 B Cl2 F2 N2 O4'
_chemical_formula_sum 'C52 H45 B Cl2 F2 N2 O4'
_chemical_formula_weight 881.61
_chemical_name_systematic
; 
 ? 
;
_space_group_IT_number 14
_space_group_name_Hall '-P 2yn'
_symmetry_cell_setting monoclinic
_symmetry_space_group_name_Hall '-P 2yn'
_symmetry_space_group_name_H-M 'P 1 21/n 1'
_atom_sites_solution_hydrogens geom
_atom_sites_solution_primary direct
_atom_sites_solution_secondary difmap
_audit_creation_method SHELXL-97
_audit_update_record
;
2015-11-09 deposited with the CCDC.
2016-02-08 downloaded from the CCDC.
;
_cell_angle_alpha 90
_cell_angle_beta 107.8990(10)
_cell_angle_gamma 90
_cell_formula_units_Z 4
_cell_length_a 9.5919(2)
_cell_length_b 34.4320(6)
_cell_length_c 13.4607(2)
_cell_measurement_reflns_used 9970
_cell_measurement_temperature 90.0(5)
_cell_measurement_theta_max 36.22
_cell_measurement_theta_min 2.38
_cell_volume 4230.47(13)
_computing_cell_refinement 'Bruker SAINT'
_computing_data_reduction 'Bruker SAINT'
_computing_publication_material 'SHELXL-97 (Sheldrick, 2008)'
_computing_structure_refinement 'SHELXL-97 (Sheldrick, 2008)'
_computing_structure_solution 'SHELXS-97 (Sheldrick, 2008)'
_diffrn_ambient_temperature 90.0(5)
_diffrn_measured_fraction_theta_full 0.996
_diffrn_measured_fraction_theta_max 0.979
_diffrn_measurement_device_type 'Bruker Kappa APEX-II DUO'
_diffrn_measurement_method '\f and \w scans'
_diffrn_radiation_monochromator 'TRIUMPH curved graphite'
_diffrn_radiation_source 'fine-focus sealed tube'
_diffrn_radiation_type MoK\a
_diffrn_radiation_wavelength 0.71073
_diffrn_reflns_av_R_equivalents 0.0365
_diffrn_reflns_av_sigmaI/netI 0.0528
_diffrn_reflns_limit_h_max 15
_diffrn_reflns_limit_h_min -12
_diffrn_reflns_limit_k_max 57
_diffrn_reflns_limit_k_min -40
_diffrn_reflns_limit_l_max 19
_diffrn_reflns_limit_l_min -22
_diffrn_reflns_number 50441
_diffrn_reflns_theta_full 25.00
_diffrn_reflns_theta_max 36.35
_diffrn_reflns_theta_min 1.70
_exptl_absorpt_coefficient_mu 0.214
_exptl_absorpt_correction_T_max 0.9565
_exptl_absorpt_correction_T_min 0.8753
_exptl_absorpt_correction_type multi-scan
_exptl_absorpt_process_details 'SADABS (Sheldrick, 2004)'
_exptl_crystal_colour red
_exptl_crystal_density_diffrn 1.384
_exptl_crystal_density_method 'not measured'
_exptl_crystal_F_000 1840
_exptl_crystal_recrystallization_method 'Re-crystallisation from solvent: dichloromethane/hexane'
_exptl_crystal_size_max 0.33
_exptl_crystal_size_mid 0.31
_exptl_crystal_size_min 0.21
_refine_diff_density_max 1.580
_refine_diff_density_min -1.786
_refine_diff_density_rms 0.076
_refine_ls_extinction_method none
_refine_ls_goodness_of_fit_ref 1.039
_refine_ls_hydrogen_treatment constr
_refine_ls_matrix_type full
_refine_ls_number_parameters 568
_refine_ls_number_reflns 20106
_refine_ls_number_restraints 0
_refine_ls_restrained_S_all 1.039
_refine_ls_R_factor_all 0.0823
_refine_ls_R_factor_gt 0.0544
_refine_ls_shift/su_max 0.001
_refine_ls_shift/su_mean 0.000
_refine_ls_structure_factor_coef Fsqd
_refine_ls_weighting_details 'calc w=1/[\s^2^(Fo^2^)+(0.0662P)^2^+1.4432P] where P=(Fo^2^+2Fc^2^)/3'
_refine_ls_weighting_scheme calc
_refine_ls_wR_factor_gt 0.1318
_refine_ls_wR_factor_ref 0.1468
_reflns_number_gt 14388
_reflns_number_total 20106
_reflns_threshold_expression I>2\s(I)
_cod_data_source_file c5nj03324a2.cif
_cod_data_source_block Compound5f
_cod_depositor_comments
;
The following automatic conversions were performed:

'_symmetry_cell_setting' value 'Monoclinic' changed to 'monoclinic'
according to
/usr/data/users/saulius/crontab/automatic-downloads/rss-feeds/RSC/lib/dictionaries/cif_core.dic
dictionary named 'cif_core.dic' version 2.4.2 from 2011-04-26.

Automatic conversion script
Id: cif_fix_values 4268 2015-11-12 08:31:59Z antanas 

 Adding full bibliography for 7055354--7055362.cif.

 Adding full bibliography for 7055354--7055362.cif.
;
_cod_original_sg_symbol_H-M 'P 21/n  '
_cod_database_code 7055359

loop_
_symmetry_equiv_pos_as_xyz
'x, y, z'
'-x+1/2, y+1/2, -z+1/2'
'-x, -y, -z'
'x-1/2, -y-1/2, z-1/2'

loop_
_atom_site_label
_atom_site_type_symbol
_atom_site_fract_x
_atom_site_fract_y
_atom_site_fract_z
_atom_site_U_iso_or_equiv
_atom_site_adp_type
_atom_site_occupancy
_atom_site_symmetry_multiplicity
_atom_site_calc_flag
_atom_site_refinement_flags
F1 F 0.56820(8) 0.24097(2) 0.44221(5) 0.01800(15) Uani 1 1 d .
F2 F 0.81713(9) 0.23747(2) 0.50005(6) 0.01696(14) Uani 1 1 d .
O1 O 0.55853(10) 0.07222(2) 0.64245(7) 0.01794(17) Uani 1 1 d .
O2 O 0.75147(11) 0.06724(3) 0.78816(7) 0.02214(19) Uani 1 1 d .
O3 O 0.59896(10) 0.15032(3) 0.02346(7) 0.01591(16) Uani 1 1 d .
O4 O 0.82457(10) 0.16682(3) 0.01792(7) 0.01707(16) Uani 1 1 d .
N1 N 0.69612(10) 0.27522(3) 0.60108(7) 0.00909(14) Uani 1 1 d .
N2 N 0.70234(10) 0.29778(3) 0.42542(7) 0.01008(15) Uani 1 1 d .
C1 C 0.70557(11) 0.25311(3) 0.68708(8) 0.00951(16) Uani 1 1 d .
C2 C 0.70483(11) 0.27737(3) 0.77133(8) 0.01007(17) Uani 1 1 d .
C3 C 0.70245(13) 0.26557(3) 0.87843(8) 0.01265(18) Uani 1 1 d .
H3A H 0.8031 0.2594 0.9229 0.015 Uiso 1 1 calc R
H3B H 0.6415 0.2420 0.8734 0.015 Uiso 1 1 calc R
C4 C 0.63966(14) 0.29873(3) 0.92727(8) 0.01472(19) Uani 1 1 d .
H4A H 0.6552 0.2932 1.0021 0.018 Uiso 1 1 calc R
H4B H 0.5329 0.3009 0.8921 0.018 Uiso 1 1 calc R
C5 C 0.71459(13) 0.33707(3) 0.91634(8) 0.01429(19) Uani 1 1 d .
H5A H 0.8220 0.3341 0.9467 0.017 Uiso 1 1 calc R
H5B H 0.6824 0.3576 0.9559 0.017 Uiso 1 1 calc R
C6 C 0.67805(12) 0.34943(3) 0.80163(8) 0.01210(18) Uani 1 1 d .
H6A H 0.5764 0.3594 0.7765 0.015 Uiso 1 1 calc R
H6B H 0.7449 0.3705 0.7953 0.015 Uiso 1 1 calc R
C7 C 0.69383(11) 0.31548(3) 0.73586(8) 0.00969(16) Uani 1 1 d .
C8 C 0.69060(11) 0.31416(3) 0.62907(8) 0.00937(16) Uani 1 1 d .
C9 C 0.68803(11) 0.34407(3) 0.55802(8) 0.00947(16) Uani 1 1 d .
C10 C 0.69184(12) 0.33598(3) 0.45702(8) 0.01017(17) Uani 1 1 d .
C11 C 0.68979(12) 0.36128(3) 0.37237(8) 0.01118(17) Uani 1 1 d .
C12 C 0.66214(14) 0.40418(3) 0.35821(9) 0.01483(19) Uani 1 1 d .
H12A H 0.7539 0.4186 0.3913 0.018 Uiso 1 1 calc R
H12B H 0.5886 0.4122 0.3921 0.018 Uiso 1 1 calc R
C13 C 0.60593(15) 0.41356(4) 0.24093(9) 0.0182(2) Uani 1 1 d .
H13A H 0.5057 0.4030 0.2109 0.022 Uiso 1 1 calc R
H13B H 0.6011 0.4421 0.2311 0.022 Uiso 1 1 calc R
C14 C 0.70557(16) 0.39623(4) 0.18368(10) 0.0197(2) Uani 1 1 d .
H14A H 0.8073 0.4052 0.2170 0.024 Uiso 1 1 calc R
H14B H 0.6741 0.4053 0.1104 0.024 Uiso 1 1 calc R
C15 C 0.70073(14) 0.35182(4) 0.18583(8) 0.0163(2) Uani 1 1 d .
H15A H 0.6101 0.3425 0.1333 0.020 Uiso 1 1 calc R
H15B H 0.7855 0.3411 0.1676 0.020 Uiso 1 1 calc R
C16 C 0.70458(12) 0.33774(3) 0.29225(8) 0.01203(18) Uani 1 1 d .
C17 C 0.70957(12) 0.29881(3) 0.32653(8) 0.01079(17) Uani 1 1 d .
C18 C 0.70330(11) 0.21036(3) 0.68942(8) 0.00983(16) Uani 1 1 d .
C19 C 0.59090(12) 0.18943(3) 0.61831(8) 0.01321(18) Uani 1 1 d .
H19 H 0.5204 0.2028 0.5637 0.016 Uiso 1 1 calc R
C20 C 0.58164(13) 0.14942(3) 0.62687(8) 0.01385(19) Uani 1 1 d .
H20 H 0.5044 0.1356 0.5785 0.017 Uiso 1 1 calc R
C21 C 0.68530(12) 0.12932(3) 0.70630(8) 0.01118(17) Uani 1 1 d .
C22 C 0.79714(12) 0.14995(3) 0.77756(8) 0.01211(18) Uani 1 1 d .
H22 H 0.8679 0.1365 0.8318 0.015 Uiso 1 1 calc R
C23 C 0.80575(12) 0.19008(3) 0.76978(8) 0.01174(17) Uani 1 1 d .
H23 H 0.8817 0.2039 0.8193 0.014 Uiso 1 1 calc R
C24 C 0.67292(12) 0.08661(3) 0.71842(8) 0.01283(18) Uani 1 1 d .
C25 C 0.52538(14) 0.03171(3) 0.64644(9) 0.0165(2) Uani 1 1 d .
H25A H 0.5124 0.0253 0.7147 0.020 Uiso 1 1 calc R
H25B H 0.6063 0.0157 0.6373 0.020 Uiso 1 1 calc R
C26 C 0.38580(13) 0.02370(3) 0.55945(9) 0.01512(19) Uani 1 1 d .
C27 C 0.32156(14) 0.05113(4) 0.48292(9) 0.0183(2) Uani 1 1 d .
H27 H 0.3669 0.0757 0.4840 0.022 Uiso 1 1 calc R
C28 C 0.19131(16) 0.04273(4) 0.40478(10) 0.0229(2) Uani 1 1 d .
H28 H 0.1478 0.0617 0.3533 0.027 Uiso 1 1 calc R
C29 C 0.12503(17) 0.00682(5) 0.40197(12) 0.0281(3) Uani 1 1 d .
H29 H 0.0358 0.0012 0.3491 0.034 Uiso 1 1 calc R
C30 C 0.18957(18) -0.02084(5) 0.47673(12) 0.0303(3) Uani 1 1 d .
H30 H 0.1450 -0.0456 0.4745 0.036 Uiso 1 1 calc R
C31 C 0.31941(16) -0.01255(4) 0.55512(10) 0.0226(2) Uani 1 1 d .
H31 H 0.3630 -0.0317 0.6060 0.027 Uiso 1 1 calc R
C32 C 0.69042(11) 0.38557(3) 0.58989(8) 0.00949(16) Uani 1 1 d .
C33 C 0.56200(12) 0.40550(3) 0.58536(9) 0.01404(19) Uani 1 1 d .
H33 H 0.4707 0.3922 0.5658 0.017 Uiso 1 1 calc R
C34 C 0.56810(14) 0.44492(4) 0.60969(10) 0.0172(2) Uani 1 1 d .
H34 H 0.4804 0.4586 0.6054 0.021 Uiso 1 1 calc R
C35 C 0.70143(14) 0.46450(3) 0.64021(10) 0.0175(2) Uani 1 1 d .
H35 H 0.7049 0.4914 0.6569 0.021 Uiso 1 1 calc R
C36 C 0.82978(13) 0.44440(4) 0.64618(9) 0.0162(2) Uani 1 1 d .
H36 H 0.9214 0.4575 0.6680 0.019 Uiso 1 1 calc R
C37 C 0.82414(12) 0.40520(3) 0.62021(8) 0.01253(18) Uani 1 1 d .
H37 H 0.9117 0.3917 0.6231 0.015 Uiso 1 1 calc R
C38 C 0.71279(12) 0.26467(3) 0.26069(8) 0.01075(17) Uani 1 1 d .
C39 C 0.59476(12) 0.23882(3) 0.22945(9) 0.01374(19) Uani 1 1 d .
H39 H 0.5147 0.2415 0.2564 0.016 Uiso 1 1 calc R
C40 C 0.59407(12) 0.20919(3) 0.15912(9) 0.01355(19) Uani 1 1 d .
H40 H 0.5131 0.1919 0.1374 0.016 Uiso 1 1 calc R
C41 C 0.71257(12) 0.20488(3) 0.12043(8) 0.01072(17) Uani 1 1 d .
C42 C 0.83058(12) 0.23045(3) 0.15128(8) 0.01244(18) Uani 1 1 d .
H42 H 0.9113 0.2274 0.1251 0.015 Uiso 1 1 calc R
C43 C 0.83012(12) 0.26038(3) 0.22034(8) 0.01263(18) Uani 1 1 d .
H43 H 0.9100 0.2781 0.2403 0.015 Uiso 1 1 calc R
C44 C 0.72047(12) 0.17277(3) 0.04860(8) 0.01198(18) Uani 1 1 d .
C45 C 0.60618(14) 0.11456(4) -0.03038(9) 0.0165(2) Uani 1 1 d .
H45A H 0.6752 0.1177 -0.0714 0.020 Uiso 1 1 calc R
H45B H 0.5083 0.1086 -0.0796 0.020 Uiso 1 1 calc R
C46 C 0.65588(13) 0.08136(4) 0.04520(9) 0.01452(19) Uani 1 1 d .
C47 C 0.71269(14) 0.08705(4) 0.15273(9) 0.0172(2) Uani 1 1 d .
H47 H 0.7239 0.1127 0.1802 0.021 Uiso 1 1 calc R
C48 C 0.75306(15) 0.05551(4) 0.21994(10) 0.0210(2) Uani 1 1 d .
H48 H 0.7924 0.0597 0.2930 0.025 Uiso 1 1 calc R
C49 C 0.73610(15) 0.01788(4) 0.18075(11) 0.0222(2) Uani 1 1 d .
H49 H 0.7609 -0.0037 0.2269 0.027 Uiso 1 1 calc R
C50 C 0.68273(15) 0.01197(4) 0.07364(11) 0.0226(2) Uani 1 1 d .
H50 H 0.6734 -0.0137 0.0463 0.027 Uiso 1 1 calc R
C51 C 0.64296(15) 0.04347(4) 0.00640(10) 0.0196(2) Uani 1 1 d .
H51 H 0.6066 0.0392 -0.0668 0.023 Uiso 1 1 calc R
B1 B 0.69754(13) 0.26116(3) 0.49161(9) 0.01042(19) Uani 1 1 d .
C52 C 0.73167(16) 0.15615(4) 0.41065(13) 0.0263(3) Uani 1 1 d .
H52A H 0.7475 0.1752 0.3601 0.032 Uiso 1 1 calc R
H52B H 0.7267 0.1706 0.4731 0.032 Uiso 1 1 calc R
Cl1 Cl 0.56446(4) 0.131873(13) 0.35414(3) 0.03226(9) Uani 1 1 d .
Cl2 Cl 0.88028(5) 0.123736(13) 0.44697(4) 0.04399(12) Uani 1 1 d .

loop_
_atom_site_aniso_label
_atom_site_aniso_U_11
_atom_site_aniso_U_22
_atom_site_aniso_U_33
_atom_site_aniso_U_23
_atom_site_aniso_U_13
_atom_site_aniso_U_12
F1 0.0216(4) 0.0191(4) 0.0120(3) -0.0022(3) 0.0032(3) -0.0111(3)
F2 0.0238(4) 0.0130(3) 0.0162(3) 0.0014(2) 0.0093(3) 0.0075(3)
O1 0.0234(4) 0.0080(3) 0.0175(4) 0.0004(3) -0.0009(3) -0.0024(3)
O2 0.0277(5) 0.0117(4) 0.0200(4) 0.0039(3) -0.0028(3) 0.0003(3)
O3 0.0163(4) 0.0126(4) 0.0192(4) -0.0063(3) 0.0060(3) -0.0018(3)
O4 0.0162(4) 0.0174(4) 0.0196(4) -0.0046(3) 0.0085(3) 0.0015(3)
N1 0.0113(4) 0.0069(3) 0.0094(3) -0.0007(3) 0.0036(3) 0.0003(3)
N2 0.0128(4) 0.0084(4) 0.0092(3) -0.0009(3) 0.0038(3) 0.0001(3)
C1 0.0097(4) 0.0089(4) 0.0097(4) 0.0004(3) 0.0026(3) 0.0005(3)
C2 0.0118(4) 0.0094(4) 0.0089(4) -0.0004(3) 0.0031(3) -0.0002(3)
C3 0.0169(5) 0.0116(4) 0.0095(4) 0.0004(3) 0.0042(3) 0.0001(4)
C4 0.0208(5) 0.0131(5) 0.0123(4) -0.0012(4) 0.0082(4) -0.0001(4)
C5 0.0205(5) 0.0123(5) 0.0103(4) -0.0027(3) 0.0050(4) -0.0017(4)
C6 0.0161(5) 0.0095(4) 0.0110(4) -0.0016(3) 0.0048(3) 0.0000(3)
C7 0.0105(4) 0.0096(4) 0.0089(4) -0.0011(3) 0.0028(3) -0.0002(3)
C8 0.0113(4) 0.0068(4) 0.0100(4) -0.0011(3) 0.0034(3) 0.0000(3)
C9 0.0100(4) 0.0083(4) 0.0100(4) -0.0002(3) 0.0029(3) 0.0000(3)
C10 0.0128(4) 0.0077(4) 0.0101(4) -0.0010(3) 0.0036(3) -0.0002(3)
C11 0.0134(4) 0.0093(4) 0.0110(4) 0.0010(3) 0.0040(3) -0.0002(3)
C12 0.0214(5) 0.0089(4) 0.0142(4) 0.0011(4) 0.0055(4) 0.0002(4)
C13 0.0256(6) 0.0128(5) 0.0155(5) 0.0030(4) 0.0053(4) 0.0008(4)
C14 0.0294(6) 0.0156(5) 0.0162(5) 0.0031(4) 0.0102(4) -0.0026(5)
C15 0.0260(6) 0.0132(5) 0.0114(4) 0.0017(4) 0.0081(4) 0.0003(4)
C16 0.0158(5) 0.0109(4) 0.0101(4) 0.0006(3) 0.0049(3) 0.0000(3)
C17 0.0126(4) 0.0102(4) 0.0100(4) -0.0008(3) 0.0041(3) 0.0002(3)
C18 0.0108(4) 0.0089(4) 0.0098(4) -0.0001(3) 0.0033(3) 0.0004(3)
C19 0.0151(5) 0.0091(4) 0.0127(4) 0.0007(3) 0.0001(3) 0.0003(3)
C20 0.0165(5) 0.0095(4) 0.0123(4) 0.0003(3) -0.0002(4) -0.0009(4)
C21 0.0138(4) 0.0083(4) 0.0113(4) 0.0007(3) 0.0035(3) 0.0007(3)
C22 0.0127(4) 0.0104(4) 0.0121(4) 0.0019(3) 0.0022(3) 0.0009(3)
C23 0.0118(4) 0.0106(4) 0.0117(4) 0.0008(3) 0.0021(3) -0.0004(3)
C24 0.0160(5) 0.0098(4) 0.0127(4) -0.0005(3) 0.0044(4) 0.0001(3)
C25 0.0242(6) 0.0079(4) 0.0158(4) -0.0002(4) 0.0036(4) -0.0012(4)
C26 0.0202(5) 0.0114(5) 0.0151(4) -0.0022(4) 0.0075(4) -0.0019(4)
C27 0.0225(6) 0.0132(5) 0.0174(5) -0.0018(4) 0.0035(4) -0.0014(4)
C28 0.0236(6) 0.0206(6) 0.0206(5) -0.0026(5) 0.0013(5) -0.0007(5)
C29 0.0228(6) 0.0277(7) 0.0297(7) -0.0030(6) 0.0022(5) -0.0078(5)
C30 0.0295(7) 0.0250(7) 0.0343(7) 0.0014(6) 0.0066(6) -0.0151(6)
C31 0.0281(6) 0.0179(6) 0.0220(5) 0.0026(5) 0.0079(5) -0.0076(5)
C32 0.0121(4) 0.0073(4) 0.0097(4) -0.0003(3) 0.0043(3) -0.0008(3)
C33 0.0128(4) 0.0107(4) 0.0195(5) -0.0023(4) 0.0063(4) 0.0001(3)
C34 0.0189(5) 0.0109(5) 0.0244(5) -0.0023(4) 0.0103(4) 0.0014(4)
C35 0.0237(6) 0.0090(5) 0.0215(5) -0.0034(4) 0.0095(4) -0.0022(4)
C36 0.0176(5) 0.0122(5) 0.0189(5) -0.0030(4) 0.0059(4) -0.0053(4)
C37 0.0120(4) 0.0111(4) 0.0146(4) -0.0008(4) 0.0042(3) -0.0018(3)
C38 0.0128(4) 0.0100(4) 0.0095(4) -0.0005(3) 0.0036(3) 0.0009(3)
C39 0.0129(4) 0.0146(5) 0.0153(4) -0.0038(4) 0.0067(4) -0.0010(4)
C40 0.0126(4) 0.0135(5) 0.0155(4) -0.0035(4) 0.0056(4) -0.0020(4)
C41 0.0118(4) 0.0102(4) 0.0102(4) -0.0013(3) 0.0033(3) 0.0012(3)
C42 0.0120(4) 0.0134(5) 0.0128(4) -0.0013(3) 0.0051(3) 0.0002(3)
C43 0.0127(4) 0.0132(5) 0.0125(4) -0.0020(3) 0.0046(3) -0.0016(3)
C44 0.0140(4) 0.0105(4) 0.0111(4) -0.0005(3) 0.0034(3) 0.0012(3)
C45 0.0214(5) 0.0126(5) 0.0153(4) -0.0051(4) 0.0052(4) -0.0012(4)
C46 0.0139(5) 0.0142(5) 0.0170(4) -0.0038(4) 0.0070(4) -0.0018(4)
C47 0.0191(5) 0.0166(5) 0.0168(5) -0.0032(4) 0.0067(4) -0.0014(4)
C48 0.0204(6) 0.0245(6) 0.0188(5) 0.0015(5) 0.0072(4) 0.0014(5)
C49 0.0197(6) 0.0204(6) 0.0281(6) 0.0052(5) 0.0096(5) 0.0028(5)
C50 0.0239(6) 0.0147(5) 0.0303(6) -0.0019(5) 0.0098(5) 0.0002(4)
C51 0.0228(6) 0.0150(5) 0.0213(5) -0.0047(4) 0.0073(4) -0.0007(4)
B1 0.0135(5) 0.0084(5) 0.0094(4) -0.0013(4) 0.0036(4) -0.0012(4)
C52 0.0242(6) 0.0189(6) 0.0353(7) -0.0053(5) 0.0085(5) -0.0008(5)
Cl1 0.01827(14) 0.0474(2) 0.03129(17) -0.01314(16) 0.00793(12) -0.00346(14)
Cl2 0.02391(18) 0.02472(18) 0.0686(3) 0.00314(19) -0.00741(18) -0.00141(14)

loop_
_atom_type_symbol
_atom_type_description
_atom_type_scat_dispersion_real
_atom_type_scat_dispersion_imag
_atom_type_scat_source
C C 0.0033 0.0016 'International Tables Vol C Tables 4.2.6.8 and 6.1.1.4'
H H 0.0000 0.0000 'International Tables Vol C Tables 4.2.6.8 and 6.1.1.4'
B B 0.0013 0.0007 'International Tables Vol C Tables 4.2.6.8 and 6.1.1.4'
N N 0.0061 0.0033 'International Tables Vol C Tables 4.2.6.8 and 6.1.1.4'
O O 0.0106 0.0060 'International Tables Vol C Tables 4.2.6.8 and 6.1.1.4'
F F 0.0171 0.0103 'International Tables Vol C Tables 4.2.6.8 and 6.1.1.4'
Cl Cl 0.1484 0.1585 'International Tables Vol C Tables 4.2.6.8 and 6.1.1.4'

loop_
_geom_angle_atom_site_label_1
_geom_angle_atom_site_label_2
_geom_angle_atom_site_label_3
_geom_angle
C24 O1 C25 117.92(9)
C44 O3 C45 116.32(9)
C1 N1 C8 107.73(8)
C1 N1 B1 127.75(9)
C8 N1 B1 124.48(9)
C17 N2 C10 107.77(9)
C17 N2 B1 127.20(9)
C10 N2 B1 124.95(8)
N1 C1 C2 109.63(9)
N1 C1 C18 125.32(9)
C2 C1 C18 124.83(9)
C7 C2 C1 107.56(9)
C7 C2 C3 124.24(9)
C1 C2 C3 127.99(10)
C2 C3 C4 109.50(9)
C2 C3 H3A 109.8
C4 C3 H3A 109.8
C2 C3 H3B 109.8
C4 C3 H3B 109.8
H3A C3 H3B 108.2
C3 C4 C5 110.10(9)
C3 C4 H4A 109.6
C5 C4 H4A 109.6
C3 C4 H4B 109.6
C5 C4 H4B 109.6
H4A C4 H4B 108.2
C4 C5 C6 111.51(9)
C4 C5 H5A 109.3
C6 C5 H5A 109.3
C4 C5 H5B 109.3
C6 C5 H5B 109.3
H5A C5 H5B 108.0
C7 C6 C5 110.13(9)
C7 C6 H6A 109.6
C5 C6 H6A 109.6
C7 C6 H6B 109.6
C5 C6 H6B 109.6
H6A C6 H6B 108.1
C2 C7 C8 106.96(9)
C2 C7 C6 122.91(9)
C8 C7 C6 130.00(10)
N1 C8 C9 121.02(9)
N1 C8 C7 108.10(9)
C9 C8 C7 130.84(10)
C10 C9 C8 121.12(10)
C10 C9 C32 117.90(9)
C8 C9 C32 120.87(9)
N2 C10 C9 120.64(9)
N2 C10 C11 108.43(9)
C9 C10 C11 130.92(10)
C16 C11 C10 106.45(9)
C16 C11 C12 122.05(9)
C10 C11 C12 131.21(10)
C11 C12 C13 109.23(9)
C11 C12 H12A 109.8
C13 C12 H12A 109.8
C11 C12 H12B 109.8
C13 C12 H12B 109.8
H12A C12 H12B 108.3
C14 C13 C12 111.16(10)
C14 C13 H13A 109.4
C12 C13 H13A 109.4
C14 C13 H13B 109.4
C12 C13 H13B 109.4
H13A C13 H13B 108.0
C13 C14 C15 110.78(10)
C13 C14 H14A 109.5
C15 C14 H14A 109.5
C13 C14 H14B 109.5
C15 C14 H14B 109.5
H14A C14 H14B 108.1
C16 C15 C14 110.39(9)
C16 C15 H15A 109.6
C14 C15 H15A 109.6
C16 C15 H15B 109.6
C14 C15 H15B 109.6
H15A C15 H15B 108.1
C11 C16 C17 107.50(9)
C11 C16 C15 124.97(10)
C17 C16 C15 127.28(10)
N2 C17 C16 109.80(9)
N2 C17 C38 125.82(10)
C16 C17 C38 124.28(9)
C19 C18 C23 118.68(10)
C19 C18 C1 120.85(9)
C23 C18 C1 120.15(9)
C20 C19 C18 120.62(10)
C20 C19 H19 119.7
C18 C19 H19 119.7
C19 C20 C21 120.40(10)
C19 C20 H20 119.8
C21 C20 H20 119.8
C22 C21 C20 119.33(10)
C22 C21 C24 119.90(10)
C20 C21 C24 120.71(10)
C23 C22 C21 120.37(10)
C23 C22 H22 119.8
C21 C22 H22 119.8
C22 C23 C18 120.59(10)
C22 C23 H23 119.7
C18 C23 H23 119.7
O2 C24 O1 123.82(11)
O2 C24 C21 125.37(10)
O1 C24 C21 110.78(9)
O1 C25 C26 107.61(9)
O1 C25 H25A 110.2
C26 C25 H25A 110.2
O1 C25 H25B 110.2
C26 C25 H25B 110.2
H25A C25 H25B 108.5
C27 C26 C31 118.90(12)
C27 C26 C25 122.34(11)
C31 C26 C25 118.75(11)
C26 C27 C28 120.47(12)
C26 C27 H27 119.8
C28 C27 H27 119.8
C29 C28 C27 120.21(13)
C29 C28 H28 119.9
C27 C28 H28 119.9
C30 C29 C28 119.65(13)
C30 C29 H29 120.2
C28 C29 H29 120.2
C29 C30 C31 120.38(13)
C29 C30 H30 119.8
C31 C30 H30 119.8
C30 C31 C26 120.38(13)
C30 C31 H31 119.8
C26 C31 H31 119.8
C33 C32 C37 119.65(10)
C33 C32 C9 121.59(9)
C37 C32 C9 118.69(9)
C34 C33 C32 119.75(11)
C34 C33 H33 120.1
C32 C33 H33 120.1
C35 C34 C33 120.66(11)
C35 C34 H34 119.7
C33 C34 H34 119.7
C34 C35 C36 119.47(11)
C34 C35 H35 120.3
C36 C35 H35 120.3
C37 C36 C35 120.14(11)
C37 C36 H36 119.9
C35 C36 H36 119.9
C36 C37 C32 120.31(11)
C36 C37 H37 119.8
C32 C37 H37 119.8
C39 C38 C43 119.27(10)
C39 C38 C17 121.47(10)
C43 C38 C17 118.95(10)
C40 C39 C38 120.36(10)
C40 C39 H39 119.8
C38 C39 H39 119.8
C39 C40 C41 119.87(10)
C39 C40 H40 120.1
C41 C40 H40 120.1
C42 C41 C40 120.12(10)
C42 C41 C44 117.71(9)
C40 C41 C44 122.14(10)
C43 C42 C41 119.94(10)
C43 C42 H42 120.0
C41 C42 H42 120.0
C42 C43 C38 120.43(10)
C42 C43 H43 119.8
C38 C43 H43 119.8
O4 C44 O3 123.80(10)
O4 C44 C41 124.11(10)
O3 C44 C41 112.08(9)
O3 C45 C46 111.27(9)
O3 C45 H45A 109.4
C46 C45 H45A 109.4
O3 C45 H45B 109.4
C46 C45 H45B 109.4
H45A C45 H45B 108.0
C47 C46 C51 118.72(12)
C47 C46 C45 122.40(11)
C51 C46 C45 118.87(10)
C48 C47 C46 120.50(12)
C48 C47 H47 119.7
C46 C47 H47 119.7
C49 C48 C47 120.31(12)
C49 C48 H48 119.8
C47 C48 H48 119.8
C50 C49 C48 119.59(13)
C50 C49 H49 120.2
C48 C49 H49 120.2
C49 C50 C51 120.12(13)
C49 C50 H50 119.9
C51 C50 H50 119.9
C50 C51 C46 120.72(12)
C50 C51 H51 119.6
C46 C51 H51 119.6
F2 B1 F1 109.74(9)
F2 B1 N2 110.84(9)
F1 B1 N2 108.01(9)
F2 B1 N1 110.75(9)
F1 B1 N1 109.90(9)
N2 B1 N1 107.54(8)
Cl2 C52 Cl1 111.84(8)
Cl2 C52 H52A 109.2
Cl1 C52 H52A 109.2
Cl2 C52 H52B 109.2
Cl1 C52 H52B 109.2
H52A C52 H52B 107.9

loop_
_geom_bond_atom_site_label_1
_geom_bond_atom_site_label_2
_geom_bond_distance
F1 B1 1.3992(14)
F2 B1 1.3834(14)
O1 C24 1.3436(14)
O1 C25 1.4353(15)
O2 C24 1.2078(14)
O3 C44 1.3521(14)
O3 C45 1.4412(14)
O4 C44 1.2095(14)
N1 C1 1.3652(13)
N1 C8 1.3980(14)
N1 B1 1.5550(14)
N2 C17 1.3546(13)
N2 C10 1.3953(14)
N2 B1 1.5528(15)
C1 C2 1.4105(14)
C1 C18 1.4725(15)
C2 C7 1.3892(15)
C2 C3 1.5047(14)
C3 C4 1.5304(16)
C3 H3A 0.9900
C3 H3B 0.9900
C4 C5 1.5318(17)
C4 H4A 0.9900
C4 H4B 0.9900
C5 C6 1.5348(15)
C5 H5A 0.9900
C5 H5B 0.9900
C6 C7 1.5017(15)
C6 H6A 0.9900
C6 H6B 0.9900
C7 C8 1.4289(14)
C8 C9 1.4004(14)
C9 C10 1.3993(14)
C9 C32 1.4902(15)
C10 C11 1.4296(14)
C11 C16 1.3908(15)
C11 C12 1.5024(16)
C12 C13 1.5376(16)
C12 H12A 0.9900
C12 H12B 0.9900
C13 C14 1.5218(19)
C13 H13A 0.9900
C13 H13B 0.9900
C14 C15 1.5305(18)
C14 H14A 0.9900
C14 H14B 0.9900
C15 C16 1.5019(15)
C15 H15A 0.9900
C15 H15B 0.9900
C16 C17 1.4137(16)
C17 C38 1.4782(15)
C18 C19 1.4013(15)
C18 C23 1.4036(15)
C19 C20 1.3875(16)
C19 H19 0.9500
C20 C21 1.3991(15)
C20 H20 0.9500
C21 C22 1.3938(15)
C21 C24 1.4884(16)
C22 C23 1.3901(16)
C22 H22 0.9500
C23 H23 0.9500
C25 C26 1.5087(17)
C25 H25A 0.9900
C25 H25B 0.9900
C26 C27 1.3939(17)
C26 C31 1.3945(18)
C27 C28 1.3940(18)
C27 H27 0.9500
C28 C29 1.386(2)
C28 H28 0.9500
C29 C30 1.386(2)
C29 H29 0.9500
C30 C31 1.392(2)
C30 H30 0.9500
C31 H31 0.9500
C32 C33 1.3949(15)
C32 C37 1.3951(15)
C33 C34 1.3932(17)
C33 H33 0.9500
C34 C35 1.3914(18)
C34 H34 0.9500
C35 C36 1.3931(18)
C35 H35 0.9500
C36 C37 1.3912(17)
C36 H36 0.9500
C37 H37 0.9500
C38 C39 1.3994(16)
C38 C43 1.3997(15)
C39 C40 1.3902(15)
C39 H39 0.9500
C40 C41 1.3961(15)
C40 H40 0.9500
C41 C42 1.3929(16)
C41 C44 1.4859(15)
C42 C43 1.3888(15)
C42 H42 0.9500
C43 H43 0.9500
C45 C46 1.5068(17)
C45 H45A 0.9900
C45 H45B 0.9900
C46 C47 1.3949(16)
C46 C51 1.3967(17)
C47 C48 1.3901(19)
C47 H47 0.9500
C48 C49 1.389(2)
C48 H48 0.9500
C49 C50 1.389(2)
C49 H49 0.9500
C50 C51 1.3889(19)
C50 H50 0.9500
C51 H51 0.9500
C52 Cl2 1.7574(16)
C52 Cl1 1.7606(15)
C52 H52A 0.9900
C52 H52B 0.9900

loop_
_geom_torsion_atom_site_label_1
_geom_torsion_atom_site_label_2
_geom_torsion_atom_site_label_3
_geom_torsion_atom_site_label_4
_geom_torsion
C8 N1 C1 C2 0.57(11)
B1 N1 C1 C2 178.17(10)
C8 N1 C1 C18 175.42(10)
B1 N1 C1 C18 -6.98(17)
N1 C1 C2 C7 0.32(12)
C18 C1 C2 C7 -174.56(10)
N1 C1 C2 C3 175.22(10)
C18 C1 C2 C3 0.34(17)
C7 C2 C3 C4 17.51(15)
C1 C2 C3 C4 -156.61(11)
C2 C3 C4 C5 -48.61(12)
C3 C4 C5 C6 66.16(12)
C4 C5 C6 C7 -46.14(13)
C1 C2 C7 C8 -1.05(12)
C3 C2 C7 C8 -176.20(10)
C1 C2 C7 C6 175.10(10)
C3 C2 C7 C6 -0.05(17)
C5 C6 C7 C2 14.15(15)
C5 C6 C7 C8 -170.66(11)
C1 N1 C8 C9 176.73(9)
B1 N1 C8 C9 -0.96(15)
C1 N1 C8 C7 -1.22(11)
B1 N1 C8 C7 -178.92(9)
C2 C7 C8 N1 1.41(12)
C6 C7 C8 N1 -174.37(10)
C2 C7 C8 C9 -176.27(11)
C6 C7 C8 C9 7.95(19)
N1 C8 C9 C10 -0.41(16)
C7 C8 C9 C10 177.02(11)
N1 C8 C9 C32 -176.61(9)
C7 C8 C9 C32 0.82(17)
C17 N2 C10 C9 -177.65(10)
B1 N2 C10 C9 5.41(16)
C17 N2 C10 C11 1.16(12)
B1 N2 C10 C11 -175.78(9)
C8 C9 C10 N2 -1.75(16)
C32 C9 C10 N2 174.56(9)
C8 C9 C10 C11 179.75(11)
C32 C9 C10 C11 -3.94(17)
N2 C10 C11 C16 -2.14(12)
C9 C10 C11 C16 176.51(11)
N2 C10 C11 C12 171.67(11)
C9 C10 C11 C12 -9.7(2)
C16 C11 C12 C13 17.95(15)
C10 C11 C12 C13 -155.04(12)
C11 C12 C13 C14 -51.03(14)
C12 C13 C14 C15 66.03(14)
C13 C14 C15 C16 -42.62(14)
C10 C11 C16 C17 2.26(12)
C12 C11 C16 C17 -172.25(10)
C10 C11 C16 C15 176.87(11)
C12 C11 C16 C15 2.37(18)
C14 C15 C16 C11 10.02(17)
C14 C15 C16 C17 -176.44(11)
C10 N2 C17 C16 0.27(12)
B1 N2 C17 C16 177.12(10)
C10 N2 C17 C38 -176.14(10)
B1 N2 C17 C38 0.71(17)
C11 C16 C17 N2 -1.62(13)
C15 C16 C17 N2 -176.08(11)
C11 C16 C17 C38 174.86(10)
C15 C16 C17 C38 0.40(18)
N1 C1 C18 C19 -52.60(15)
C2 C1 C18 C19 121.48(12)
N1 C1 C18 C23 133.87(11)
C2 C1 C18 C23 -52.05(15)
C23 C18 C19 C20 -0.37(16)
C1 C18 C19 C20 -173.99(10)
C18 C19 C20 C21 -0.50(18)
C19 C20 C21 C22 0.72(17)
C19 C20 C21 C24 177.69(11)
C20 C21 C22 C23 -0.06(16)
C24 C21 C22 C23 -177.05(10)
C21 C22 C23 C18 -0.82(16)
C19 C18 C23 C22 1.03(16)
C1 C18 C23 C22 174.70(10)
C25 O1 C24 O2 1.98(18)
C25 O1 C24 C21 -176.13(10)
C22 C21 C24 O2 1.81(18)
C20 C21 C24 O2 -175.13(12)
C22 C21 C24 O1 179.89(10)
C20 C21 C24 O1 2.94(15)
C24 O1 C25 C26 174.83(10)
O1 C25 C26 C27 8.98(16)
O1 C25 C26 C31 -171.52(11)
C31 C26 C27 C28 1.46(19)
C25 C26 C27 C28 -179.04(12)
C26 C27 C28 C29 -0.6(2)
C27 C28 C29 C30 -0.6(2)
C28 C29 C30 C31 0.7(3)
C29 C30 C31 C26 0.2(2)
C27 C26 C31 C30 -1.3(2)
C25 C26 C31 C30 179.22(13)
C10 C9 C32 C33 97.39(13)
C8 C9 C32 C33 -86.29(13)
C10 C9 C32 C37 -79.58(13)
C8 C9 C32 C37 96.74(12)
C37 C32 C33 C34 0.91(16)
C9 C32 C33 C34 -176.03(10)
C32 C33 C34 C35 -1.10(18)
C33 C34 C35 C36 0.14(19)
C34 C35 C36 C37 1.00(18)
C35 C36 C37 C32 -1.18(17)
C33 C32 C37 C36 0.22(16)
C9 C32 C37 C36 177.24(10)
N2 C17 C38 C39 63.56(15)
C16 C17 C38 C39 -112.35(13)
N2 C17 C38 C43 -122.90(12)
C16 C17 C38 C43 61.18(15)
C43 C38 C39 C40 0.00(17)
C17 C38 C39 C40 173.52(10)
C38 C39 C40 C41 0.83(17)
C39 C40 C41 C42 -0.72(17)
C39 C40 C41 C44 177.40(10)
C40 C41 C42 C43 -0.24(16)
C44 C41 C42 C43 -178.43(10)
C41 C42 C43 C38 1.08(17)
C39 C38 C43 C42 -0.96(16)
C17 C38 C43 C42 -174.64(10)
C45 O3 C44 O4 9.16(16)
C45 O3 C44 C41 -169.31(9)
C42 C41 C44 O4 2.32(17)
C40 C41 C44 O4 -175.84(11)
C42 C41 C44 O3 -179.22(10)
C40 C41 C44 O3 2.63(15)
C44 O3 C45 C46 92.36(12)
O3 C45 C46 C47 -11.06(16)
O3 C45 C46 C51 168.12(11)
C51 C46 C47 C48 -1.17(18)
C45 C46 C47 C48 178.02(12)
C46 C47 C48 C49 -0.54(19)
C47 C48 C49 C50 2.0(2)
C48 C49 C50 C51 -1.7(2)
C49 C50 C51 C46 0.0(2)
C47 C46 C51 C50 1.45(19)
C45 C46 C51 C50 -177.76(12)
C17 N2 B1 F2 56.52(14)
C10 N2 B1 F2 -127.14(10)
C17 N2 B1 F1 -63.73(14)
C10 N2 B1 F1 112.61(11)
C17 N2 B1 N1 177.71(10)
C10 N2 B1 N1 -5.95(14)
C1 N1 B1 F2 -52.25(14)
C8 N1 B1 F2 124.97(10)
C1 N1 B1 F1 69.17(13)
C8 N1 B1 F1 -113.61(11)
C1 N1 B1 N2 -173.50(9)
C8 N1 B1 N2 3.72(14)
